data_7100997
loop_
_publ_author_name
'Prashant M. Bhatt'
'Nittala V. Ravindra'
'Rahul Banerjee'
'Gautam R. Desiraju'

_publ_section_title
;
Saccharin as a salt former. Enhanced solubilities of
saccharinates of active pharmaceutical ingredients.
;
_journal_name_full 'Chemical Communications'
_journal_paper_doi 10.1039/b416137h
_journal_year 2005
_chemical_formula_moiety 'C17 H20 N3, C7 H4 N O3 S, H2 O, H2 O0.34'
_chemical_formula_sum 'C24 H28 N4 O4.34 S'
_chemical_formula_weight 473.84
_chemical_melting_point 189
_chemical_name_common 'Mirtazapine and Saccharin molecular complex water structure'
_space_group_IT_number 14
_symmetry_cell_setting monoclinic
_symmetry_space_group_name_Hall '-P 2ybc'
_symmetry_space_group_name_H-M 'P 1 21/c 1'
_cell_angle_alpha 90.00
_cell_angle_beta 109.511(2)
_cell_angle_gamma 90.00
_cell_formula_units_Z 4
_cell_length_a 9.5791(12)
_cell_length_b 26.733(3)
_cell_length_c 9.4055(12)
_cell_measurement_temperature 100(2)
_cell_volume 2270.2(5)
_diffrn_ambient_temperature 100(2)
_exptl_crystal_density_diffrn 1.383
_cod_depositor_comments
;
The following automatic conversions were performed:
'_symmetry_cell_setting' value 'Monoclinic' changed to 'monoclinic'
according to '/home/saulius/struct/CIF-dictionaries/cif_core.dic'
dictionary named 'cif_core.dic' version 2.4.1 from 2010-06-29.

Automatic conversion script
Id: cif_fix_enum 1527 2010-12-29 10:47:43Z saulius 
;
_cod_original_sg_symbol_H-M 'P 21/c'
_cod_database_code 7100997

loop_
_symmetry_equiv_pos_as_xyz
'x, y, z'
'-x, y+1/2, -z+1/2'
'-x, -y, -z'
'x, -y-1/2, z-1/2'

loop_
_atom_site_label
_atom_site_type_symbol
_atom_site_fract_x
_atom_site_fract_y
_atom_site_fract_z
_atom_site_U_iso_or_equiv
_atom_site_adp_type
_atom_site_occupancy
_atom_site_symmetry_multiplicity
_atom_site_calc_flag
_atom_site_refinement_flags
_atom_site_disorder_assembly
_atom_site_disorder_group
S1 S 0.86152(5) 0.039527(16) 0.65105(5) 0.02640(14) Uani 1 1 d . . .
O2 O 0.98142(14) 0.06563(5) 0.62332(16) 0.0353(3) Uani 1 1 d . . .
O3 O 0.90178(14) -0.00650(5) 0.73289(15) 0.0349(3) Uani 1 1 d . . .
O1 O 0.54685(16) 0.11330(5) 0.67141(19) 0.0459(4) Uani 1 1 d . . .
N4 N 0.77501(17) 0.07622(6) 0.72943(18) 0.0313(4) Uani 1 1 d . . .
C2 C 0.71239(19) 0.03052(7) 0.4813(2) 0.0277(4) Uani 1 1 d . . .
C7 C 0.6335(2) 0.08538(7) 0.6385(2) 0.0336(5) Uani 1 1 d . . .
C1 C 0.5944(2) 0.05775(7) 0.4920(2) 0.0304(4) Uani 1 1 d . . .
C3 C 0.7046(2) 0.00174(8) 0.3572(2) 0.0361(5) Uani 1 1 d . . .
H3 H 0.7873 -0.0169 0.3523 0.043 Uiso 1 1 calc R . .
C5 C 0.4500(2) 0.02820(9) 0.2480(2) 0.0451(6) Uani 1 1 d . . .
H5 H 0.3593 0.0272 0.1661 0.054 Uiso 1 1 calc R . .
C6 C 0.4600(2) 0.05662(8) 0.3740(3) 0.0418(6) Uani 1 1 d . . .
H6 H 0.3771 0.0749 0.3797 0.050 Uiso 1 1 calc R . .
C4 C 0.5701(2) 0.00129(9) 0.2398(2) 0.0453(6) Uani 1 1 d . . .
H4 H 0.5605 -0.0179 0.1520 0.054 Uiso 1 1 calc R . .
N3 N 1.24751(15) 0.21888(6) 0.90655(16) 0.0262(3) Uani 1 1 d . . .
N2 N 1.05383(15) 0.19514(5) 0.99513(16) 0.0243(3) Uani 1 1 d . . .
N1 N 0.87360(16) 0.11239(5) 1.01939(19) 0.0262(3) Uani 1 1 d . . .
H36 H 0.849(2) 0.0993(8) 0.920(3) 0.044(6) Uiso 1 1 d . . .
C19 C 1.14397(17) 0.23263(7) 0.96524(18) 0.0230(4) Uani 1 1 d . . .
C20 C 0.89280(18) 0.19528(6) 0.91154(19) 0.0216(4) Uani 1 1 d . . .
H20 H 0.8770 0.1769 0.8148 0.026 Uiso 1 1 calc R . .
C9 C 0.64127(19) 0.33146(7) 0.7905(2) 0.0272(4) Uani 1 1 d . . .
H9 H 0.5821 0.3608 0.7641 0.033 Uiso 1 1 calc R . .
C21 C 0.81781(19) 0.16492(6) 1.0035(2) 0.0247(4) Uani 1 1 d . . .
H21A H 0.8394 0.1801 1.1045 0.030 Uiso 1 1 calc R . .
H21B H 0.7092 0.1652 0.9523 0.030 Uiso 1 1 calc R . .
C16 C 1.2233(2) 0.31751(7) 0.9886(2) 0.0309(4) Uani 1 1 d . . .
H16 H 1.2166 0.3512 1.0179 0.037 Uiso 1 1 calc R . .
C11 C 0.68150(18) 0.24511(7) 0.74991(19) 0.0237(4) Uani 1 1 d . . .
H11 H 0.6496 0.2152 0.6937 0.028 Uiso 1 1 calc R . .
C8 C 0.7731(2) 0.33228(7) 0.9097(2) 0.0260(4) Uani 1 1 d . . .
H8 H 0.8048 0.3625 0.9640 0.031 Uiso 1 1 calc R . .
C13 C 0.86016(19) 0.28963(6) 0.95180(19) 0.0225(4) Uani 1 1 d . . .
C12 C 0.81406(18) 0.24528(6) 0.87165(19) 0.0210(4) Uani 1 1 d . . .
C18 C 1.33660(19) 0.25501(7) 0.8859(2) 0.0306(4) Uani 1 1 d . . .
H18 H 1.4091 0.2460 0.8421 0.037 Uiso 1 1 calc R . .
C15 C 1.12809(19) 0.28180(7) 1.00979(19) 0.0249(4) Uani 1 1 d . . .
C23 C 1.11017(19) 0.14393(7) 1.0025(2) 0.0294(4) Uani 1 1 d . . .
H23A H 1.2190 0.1438 1.0526 0.035 Uiso 1 1 calc R . .
H23B H 1.0880 0.1305 0.8992 0.035 Uiso 1 1 calc R . .
C24 C 0.7998(2) 0.08024(7) 1.1030(2) 0.0345(5) Uani 1 1 d . . .
H24A H 0.8288 0.0913 1.2082 0.052 Uiso 1 1 calc R . .
H24B H 0.8299 0.0454 1.0996 0.052 Uiso 1 1 calc R . .
H24C H 0.6920 0.0829 1.0561 0.052 Uiso 1 1 calc R . .
C10 C 0.59613(19) 0.28790(7) 0.7102(2) 0.0264(4) Uani 1 1 d . . .
H10 H 0.5061 0.2872 0.6274 0.032 Uiso 1 1 calc R . .
C14 C 1.00899(19) 0.29272(7) 1.0753(2) 0.0272(4) Uani 1 1 d . . .
H14A H 1.0233 0.3266 1.1205 0.033 Uiso 1 1 calc R . .
H14B H 1.0135 0.2682 1.1556 0.033 Uiso 1 1 calc R . .
C22 C 1.0379(2) 0.11143(7) 1.0902(2) 0.0310(4) Uani 1 1 d . . .
H22A H 1.0739 0.0766 1.0928 0.037 Uiso 1 1 calc R . .
H22B H 1.0659 0.1237 1.1954 0.037 Uiso 1 1 calc R . .
C17 C 1.3288(2) 0.30416(8) 0.9244(2) 0.0344(5) Uani 1 1 d . . .
H17 H 1.3940 0.3284 0.9075 0.041 Uiso 1 1 calc R . .
O4 O 0.42171(19) 0.12624(6) 0.9014(2) 0.0493(4) Uani 1 1 d . . .
H34 H 0.364(3) 0.1501(11) 0.886(3) 0.074 Uiso 1 1 d . . .
H35 H 0.453(3) 0.1239(11) 0.822(3) 0.074 Uiso 1 1 d . . .
O11 O 0.2372(4) 0.04741(14) 0.9213(4) 0.0288(14) Uani 0.330(5) 1 d P . .
H51 H 0.1682 0.0502 0.8260 0.043 Uiso 0.330(5) 1 d PR . .
H52 H 0.3027 0.0715 0.8970 0.043 Uiso 0.330(5) 1 d PR . .

loop_
_atom_site_aniso_label
_atom_site_aniso_U_11
_atom_site_aniso_U_22
_atom_site_aniso_U_33
_atom_site_aniso_U_23
_atom_site_aniso_U_13
_atom_site_aniso_U_12
S1 0.0219(2) 0.0216(2) 0.0334(3) 0.00338(18) 0.00617(19) 0.00205(17)
O2 0.0230(7) 0.0334(8) 0.0475(8) 0.0014(6) 0.0092(6) -0.0022(6)
O3 0.0351(8) 0.0276(7) 0.0380(8) 0.0080(6) 0.0067(6) 0.0089(6)
O1 0.0353(8) 0.0270(8) 0.0816(11) 0.0037(7) 0.0277(8) 0.0082(6)
N4 0.0284(8) 0.0223(8) 0.0420(10) 0.0005(7) 0.0104(7) 0.0021(6)
C2 0.0224(9) 0.0253(10) 0.0321(10) 0.0103(8) 0.0047(8) -0.0051(7)
C7 0.0268(10) 0.0183(9) 0.0562(13) 0.0091(9) 0.0147(9) -0.0001(8)
C1 0.0244(9) 0.0198(9) 0.0442(11) 0.0113(8) 0.0080(8) -0.0035(7)
C3 0.0319(10) 0.0416(12) 0.0357(11) 0.0059(9) 0.0125(9) -0.0086(9)
C5 0.0338(12) 0.0478(13) 0.0407(12) 0.0172(11) -0.0047(9) -0.0194(10)
C6 0.0209(10) 0.0303(11) 0.0665(15) 0.0240(11) 0.0043(9) -0.0045(8)
C4 0.0413(12) 0.0560(14) 0.0359(11) 0.0075(10) 0.0095(9) -0.0199(11)
N3 0.0185(7) 0.0318(9) 0.0268(8) 0.0064(7) 0.0053(6) -0.0002(6)
N2 0.0189(7) 0.0229(8) 0.0306(8) 0.0069(6) 0.0075(6) 0.0013(6)
N1 0.0264(8) 0.0196(8) 0.0362(9) 0.0055(7) 0.0153(7) 0.0021(6)
C19 0.0165(8) 0.0287(10) 0.0201(8) 0.0065(7) 0.0012(7) -0.0014(7)
C20 0.0193(8) 0.0201(9) 0.0258(9) 0.0012(7) 0.0081(7) -0.0003(7)
C9 0.0268(9) 0.0233(9) 0.0354(10) 0.0045(8) 0.0156(8) 0.0068(7)
C21 0.0232(9) 0.0194(9) 0.0334(10) 0.0037(7) 0.0117(7) 0.0023(7)
C16 0.0276(10) 0.0286(10) 0.0302(10) 0.0013(8) 0.0012(8) -0.0062(8)
C11 0.0206(8) 0.0214(9) 0.0292(9) -0.0011(7) 0.0084(7) -0.0028(7)
C8 0.0327(10) 0.0204(9) 0.0294(10) -0.0027(7) 0.0162(8) -0.0014(7)
C13 0.0249(9) 0.0239(9) 0.0209(9) 0.0004(7) 0.0107(7) -0.0019(7)
C12 0.0201(8) 0.0212(9) 0.0243(9) 0.0028(7) 0.0107(7) -0.0001(7)
C18 0.0187(9) 0.0393(11) 0.0323(10) 0.0096(9) 0.0067(7) -0.0026(8)
C15 0.0226(9) 0.0286(10) 0.0192(9) 0.0007(7) 0.0011(7) -0.0026(7)
C23 0.0218(9) 0.0268(10) 0.0404(11) 0.0100(8) 0.0117(8) 0.0049(7)
C24 0.0381(11) 0.0212(10) 0.0521(12) 0.0099(9) 0.0255(10) 0.0017(8)
C10 0.0189(8) 0.0291(10) 0.0309(10) 0.0028(8) 0.0079(7) 0.0007(7)
C14 0.0309(10) 0.0273(10) 0.0217(9) -0.0029(7) 0.0066(8) -0.0029(8)
C22 0.0275(10) 0.0264(10) 0.0398(11) 0.0112(8) 0.0123(8) 0.0070(8)
C17 0.0243(10) 0.0362(11) 0.0396(11) 0.0075(9) 0.0068(8) -0.0093(8)
O4 0.0475(10) 0.0439(10) 0.0585(10) -0.0033(8) 0.0203(8) 0.0067(7)
O11 0.029(2) 0.028(2) 0.027(2) -0.0014(16) 0.0045(16) 0.0049(16)

loop_
_geom_bond_atom_site_label_1
_geom_bond_atom_site_label_2
_geom_bond_distance
_geom_bond_site_symmetry_2
_geom_bond_publ_flag
S1 O3 1.4342(13) . ?
S1 O2 1.4403(14) . ?
S1 N4 1.6126(16) . ?
S1 C2 1.7674(18) . ?
O1 C7 1.230(2) . ?
N4 C7 1.362(2) . ?
C2 C1 1.376(3) . ?
C2 C3 1.379(3) . ?
C7 C1 1.496(3) . ?
C1 C6 1.391(3) . ?
C3 C4 1.390(3) . ?
C3 H3 0.9500 . ?
C5 C6 1.383(3) . ?
C5 C4 1.381(3) . ?
C5 H5 0.9500 . ?
C6 H6 0.9500 . ?
C4 H4 0.9500 . ?
N3 C19 1.338(2) . ?
N3 C18 1.345(2) . ?
N2 C19 1.411(2) . ?
N2 C23 1.464(2) . ?
N2 C20 1.479(2) . ?
N1 C22 1.491(2) . ?
N1 C21 1.492(2) . ?
N1 C24 1.493(2) . ?
N1 H36 0.95(2) . ?
C19 C15 1.403(3) . ?
C20 C12 1.519(2) . ?
C20 C21 1.529(2) . ?
C20 H20 1.0000 . ?
C9 C10 1.377(3) . ?
C9 C8 1.381(3) . ?
C9 H9 0.9500 . ?
C21 H21A 0.9900 . ?
C21 H21B 0.9900 . ?
C16 C15 1.380(3) . ?
C16 C17 1.386(3) . ?
C16 H16 0.9500 . ?
C11 C10 1.383(2) . ?
C11 C12 1.397(2) . ?
C11 H11 0.9500 . ?
C8 C13 1.390(2) . ?
C8 H8 0.9500 . ?
C13 C12 1.395(2) . ?
C13 C14 1.511(2) . ?
C18 C17 1.371(3) . ?
C18 H18 0.9500 . ?
C15 C14 1.496(2) . ?
C23 C22 1.515(2) . ?
C23 H23A 0.9900 . ?
C23 H23B 0.9900 . ?
C24 H24A 0.9800 . ?
C24 H24B 0.9800 . ?
C24 H24C 0.9800 . ?
C10 H10 0.9500 . ?
C14 H14A 0.9900 . ?
C14 H14B 0.9900 . ?
C22 H22A 0.9900 . ?
C22 H22B 0.9900 . ?
C17 H17 0.9500 . ?
O4 H34 0.83(3) . ?
O4 H35 0.90(3) . ?
O11 H51 0.9219 . ?
O11 H52 0.9781 . ?
